data_7157655
loop_
_publ_author_name
'Kletskov, Alexey V.'
'Zatykina, Anastasya D.'
'Grudova, Mariya V.'
'Sinelshchikova, Anna A.'
'Grigoriev, Mikhail S.'
'Zaytsev, Vladimir P.'
'Gil, Diego M.'
'Novikov, Roman A.'
'Zubkov, Fedor I.'
'Frontera, Antonio'

_publ_section_title
;
 Raise the anchor! Synthesis, X-ray and NMR characterization of
 1,3,5-triazinanes with an axial tert-butyl group.
;
_journal_issue 41
_journal_name_full 'Organic &amp; biomolecular chemistry'
_journal_page_first 8386
_journal_page_last 8394
_journal_paper_doi 10.1039/d0ob01201g
_journal_volume 18
_journal_year 2020
_chemical_formula_moiety 'C19 H23 I2 N3 O4 S2'
_chemical_formula_sum 'C19 H23 I2 N3 O4 S2'
_chemical_formula_weight 675.32
_space_group_crystal_system orthorhombic
_space_group_IT_number 62
_space_group_name_Hall '-P 2ac 2n'
_space_group_name_H-M_alt 'P n m a'
_atom_sites_solution_hydrogens geom
_audit_creation_method SHELXL-2018/3
_audit_update_record
;
2019-12-03 deposited with the CCDC.	2020-08-12 downloaded from the CCDC.
;
_cell_angle_alpha 90
_cell_angle_beta 90
_cell_angle_gamma 90
_cell_formula_units_Z 4
_cell_length_a 15.4374(4)
_cell_length_b 24.9622(6)
_cell_length_c 6.1336(2)
_cell_measurement_reflns_used 9915
_cell_measurement_temperature 296(2)
_cell_measurement_theta_max 29.74
_cell_measurement_theta_min 2.64
_cell_volume 2363.59(11)
_computing_structure_refinement 'SHELXL-2018/3 (Sheldrick, 2018)'
_diffrn_ambient_temperature 296(2)
_diffrn_measured_fraction_theta_full 0.995
_diffrn_measured_fraction_theta_max 0.997
_diffrn_measurement_device_type 'Bruker KAPPA APEX II area-detector diffractometer'
_diffrn_radiation_type MoK\a
_diffrn_radiation_wavelength 0.71073
_diffrn_reflns_av_R_equivalents 0.0268
_diffrn_reflns_av_unetI/netI 0.0154
_diffrn_reflns_Laue_measured_fraction_full 0.995
_diffrn_reflns_Laue_measured_fraction_max 0.997
_diffrn_reflns_limit_h_max 21
_diffrn_reflns_limit_h_min -21
_diffrn_reflns_limit_k_max 35
_diffrn_reflns_limit_k_min -35
_diffrn_reflns_limit_l_max 8
_diffrn_reflns_limit_l_min -8
_diffrn_reflns_number 28130
_diffrn_reflns_point_group_measured_fraction_full 0.995
_diffrn_reflns_point_group_measured_fraction_max 0.997
_diffrn_reflns_theta_full 25.242
_diffrn_reflns_theta_max 29.995
_diffrn_reflns_theta_min 3.930
_exptl_absorpt_coefficient_mu 2.868
_exptl_absorpt_correction_T_max 0.626
_exptl_absorpt_correction_T_min 0.451
_exptl_absorpt_correction_type multi-scan
_exptl_absorpt_process_details 'SADABS (Bruker, 2008)'
_exptl_crystal_colour colourless
_exptl_crystal_density_diffrn 1.898
_exptl_crystal_description fragment
_exptl_crystal_F_000 1312
_exptl_crystal_recrystallization_method 'Re-crystallisation from solvent: DMSO-d6'
_exptl_crystal_size_max 0.500
_exptl_crystal_size_mid 0.420
_exptl_crystal_size_min 0.180
_refine_diff_density_max 1.132
_refine_diff_density_min -0.783
_refine_diff_density_rms 0.082
_refine_ls_extinction_method none
_refine_ls_goodness_of_fit_ref 1.110
_refine_ls_hydrogen_treatment constr
_refine_ls_matrix_type full
_refine_ls_number_parameters 142
_refine_ls_number_reflns 3510
_refine_ls_number_restraints 0
_refine_ls_restrained_S_all 1.110
_refine_ls_R_factor_all 0.0474
_refine_ls_R_factor_gt 0.0383
_refine_ls_shift/su_max 0.001
_refine_ls_shift/su_mean 0.000
_refine_ls_structure_factor_coef Fsqd
_refine_ls_weighting_details 'w=1/[\s^2^(Fo^2^)+(0.0258P)^2^+3.9448P] where P=(Fo^2^+2Fc^2^)/3'
_refine_ls_weighting_scheme calc
_refine_ls_wR_factor_gt 0.0815
_refine_ls_wR_factor_ref 0.0854
_reflns_Friedel_coverage 0.000
_reflns_number_gt 2929
_reflns_number_total 3510
_reflns_threshold_expression 'I > 2\s(I)'
_cod_data_source_file d0ob01201g3.cif
_cod_data_source_block AK118
_cod_depositor_comments 'Adding full bibliography for 7157649--7157656.cif.'
_cod_database_code 7157655
_shelx_shelxl_version_number 2018/3
_shelx_space_group_comment
;
The symmetry employed for this shelxl refinement is uniquely defined
by the following loop, which should always be used as a source of
symmetry information in preference to the above space-group names.
They are only intended as comments.
;
_shelx_estimated_absorpt_t_min 0.328
_shelx_estimated_absorpt_t_max 0.626

loop_
_space_group_symop_operation_xyz
'x, y, z'
'-x+1/2, -y, z+1/2'
'-x, y+1/2, -z'
'x+1/2, -y+1/2, -z+1/2'
'-x, -y, -z'
'x-1/2, y, -z-1/2'
'x, -y-1/2, z'
'-x-1/2, y-1/2, z-1/2'

loop_
_atom_site_label
_atom_site_type_symbol
_atom_site_fract_x
_atom_site_fract_y
_atom_site_fract_z
_atom_site_U_iso_or_equiv
_atom_site_adp_type
_atom_site_occupancy
_atom_site_site_symmetry_order
_atom_site_calc_flag
_atom_site_refinement_flags_posn
_atom_site_refinement_flags_adp
_atom_site_refinement_flags_occupancy
_atom_site_disorder_assembly
_atom_site_disorder_group
I1 I 0.66688(2) 0.47570(2) 0.81041(5) 0.05925(10) Uani 1 1 d . . . . .
S1 S 0.35303(6) 0.35147(4) 0.28140(15) 0.0501(2) Uani 1 1 d . . . . .
O1 O 0.27583(18) 0.38275(12) 0.3004(6) 0.0760(9) Uani 1 1 d . . . . .
O2 O 0.3866(2) 0.33656(11) 0.0727(4) 0.0679(8) Uani 1 1 d . . . . .
N1 N 0.2389(3) 0.250000 0.6608(6) 0.0452(8) Uani 1 2 d S T P . .
N3 N 0.33457(17) 0.29650(11) 0.4120(5) 0.0493(6) Uani 1 1 d . . . . .
C2 C 0.2912(2) 0.29700(17) 0.6294(6) 0.0596(10) Uani 1 1 d . . . . .
H2A H 0.334800 0.298797 0.743096 0.072 Uiso 1 1 calc R U . . .
H2B H 0.255020 0.328643 0.641153 0.072 Uiso 1 1 calc R U . . .
C4 C 0.3905(3) 0.250000 0.3832(9) 0.0522(11) Uani 1 2 d S T P . .
H4A H 0.416159 0.249999 0.238846 0.063 Uiso 1 2 calc R U P . .
H4B H 0.436594 0.250000 0.490753 0.063 Uiso 1 2 calc R U P . .
C5 C 0.1484(3) 0.250000 0.5746(7) 0.0414(9) Uani 1 2 d S T P . .
C6 C 0.1427(3) 0.250000 0.3259(8) 0.0558(13) Uani 1 2 d S T P . .
H6A H 0.083019 0.250000 0.282261 0.084 Uiso 1 2 calc R U P . .
H6B H 0.170821 0.281401 0.269634 0.084 Uiso 0.5 1 calc R U P . .
H6C H 0.170821 0.218599 0.269634 0.084 Uiso 0.5 1 calc R U P . .
C7 C 0.1020(3) 0.29915(17) 0.6646(7) 0.0676(11) Uani 1 1 d . . . . .
H7A H 0.043573 0.299906 0.611122 0.101 Uiso 1 1 calc R U . . .
H7B H 0.101394 0.297570 0.821019 0.101 Uiso 1 1 calc R U . . .
H7C H 0.131810 0.330940 0.618482 0.101 Uiso 1 1 calc R U . . .
C8 C 0.43635(18) 0.38637(11) 0.4195(5) 0.0371(6) Uani 1 1 d . . . . .
C9 C 0.41892(19) 0.41189(14) 0.6141(6) 0.0463(7) Uani 1 1 d . . . . .
H9A H 0.363129 0.411405 0.671277 0.056 Uiso 1 1 calc R U . . .
C10 C 0.4843(2) 0.43809(13) 0.7236(5) 0.0447(7) Uani 1 1 d . . . . .
H10A H 0.472886 0.455566 0.854416 0.054 Uiso 1 1 calc R U . . .
C11 C 0.56701(18) 0.43817(11) 0.6373(5) 0.0371(6) Uani 1 1 d . . . . .
C12 C 0.58446(19) 0.41357(13) 0.4412(6) 0.0468(7) Uani 1 1 d . . . . .
H12A H 0.639932 0.414659 0.382249 0.056 Uiso 1 1 calc R U . . .
C13 C 0.5184(2) 0.38723(14) 0.3332(5) 0.0480(7) Uani 1 1 d . . . . .
H13A H 0.529569 0.370037 0.201649 0.058 Uiso 1 1 calc R U . . .

loop_
_atom_site_aniso_label
_atom_site_aniso_U_11
_atom_site_aniso_U_22
_atom_site_aniso_U_33
_atom_site_aniso_U_23
_atom_site_aniso_U_13
_atom_site_aniso_U_12
I1 0.04298(13) 0.06044(15) 0.07432(19) -0.00689(12) -0.01260(11) -0.01410(10)
S1 0.0480(4) 0.0486(4) 0.0537(5) -0.0052(4) -0.0180(4) -0.0076(3)
O1 0.0512(15) 0.0612(16) 0.115(3) -0.0098(17) -0.0368(16) 0.0021(13)
O2 0.0889(19) 0.0740(18) 0.0409(13) -0.0069(12) -0.0134(13) -0.0229(15)
N1 0.049(2) 0.059(2) 0.0280(17) 0.000 -0.0049(15) 0.000
N3 0.0494(15) 0.0412(13) 0.0574(17) -0.0099(13) 0.0047(13) -0.0112(11)
C2 0.057(2) 0.074(2) 0.0477(19) -0.0267(18) -0.0037(16) -0.0146(18)
C4 0.043(2) 0.056(3) 0.057(3) 0.000 -0.004(2) 0.000
C5 0.042(2) 0.043(2) 0.040(2) 0.000 -0.0005(18) 0.000
C6 0.041(2) 0.085(4) 0.041(2) 0.000 -0.010(2) 0.000
C7 0.067(2) 0.060(2) 0.076(3) -0.011(2) 0.008(2) 0.0154(19)
C8 0.0391(14) 0.0343(13) 0.0380(14) -0.0005(12) -0.0069(12) -0.0035(11)
C9 0.0324(14) 0.0550(18) 0.0516(18) -0.0118(15) 0.0031(13) -0.0061(12)
C10 0.0405(15) 0.0498(17) 0.0437(17) -0.0123(14) 0.0029(13) -0.0049(13)
C11 0.0345(13) 0.0329(13) 0.0437(16) 0.0034(11) -0.0041(11) -0.0030(10)
C12 0.0351(14) 0.0531(18) 0.0522(18) -0.0055(15) 0.0086(13) -0.0052(13)
C13 0.0511(18) 0.0522(18) 0.0406(16) -0.0089(14) 0.0035(14) -0.0028(14)

loop_
_atom_type_symbol
_atom_type_description
_atom_type_scat_dispersion_real
_atom_type_scat_dispersion_imag
_atom_type_scat_source
C C 0.0033 0.0016 'International Tables Vol C Tables 4.2.6.8 and 6.1.1.4'
H H 0.0000 0.0000 'International Tables Vol C Tables 4.2.6.8 and 6.1.1.4'
N N 0.0061 0.0033 'International Tables Vol C Tables 4.2.6.8 and 6.1.1.4'
O O 0.0106 0.0060 'International Tables Vol C Tables 4.2.6.8 and 6.1.1.4'
S S 0.1246 0.1234 'International Tables Vol C Tables 4.2.6.8 and 6.1.1.4'
I I -0.4742 1.8119 'International Tables Vol C Tables 4.2.6.8 and 6.1.1.4'

loop_
_geom_angle_atom_site_label_1
_geom_angle_atom_site_label_2
_geom_angle_atom_site_label_3
_geom_angle
_geom_angle_site_symmetry_1
_geom_angle_site_symmetry_3
_geom_angle_publ_flag
O1 S1 O2 121.13(19) . . ?
O1 S1 N3 106.06(18) . . ?
O2 S1 N3 106.67(16) . . ?
O1 S1 C8 107.34(15) . . ?
O2 S1 C8 107.06(16) . . ?
N3 S1 C8 108.02(15) . . ?
C2 N1 C2 109.5(4) . 7_565 ?
C2 N1 C5 118.6(2) . . ?
C2 N1 C5 118.6(2) 7_565 . ?
C4 N3 C2 112.4(3) . . ?
C4 N3 S1 120.8(3) . . ?
C2 N3 S1 121.0(2) . . ?
N1 C2 N3 111.4(3) . . ?
N1 C2 H2A 109.4 . . ?
N3 C2 H2A 109.4 . . ?
N1 C2 H2B 109.4 . . ?
N3 C2 H2B 109.4 . . ?
H2A C2 H2B 108.0 . . ?
N3 C4 N3 105.6(4) 7_565 . ?
N3 C4 H4A 110.6 7_565 . ?
N3 C4 H4A 110.6 . . ?
N3 C4 H4B 110.6 7_565 . ?
N3 C4 H4B 110.6 . . ?
H4A C4 H4B 108.8 . . ?
N1 C5 C7 108.1(3) . . ?
N1 C5 C7 108.1(3) . 7_565 ?
C7 C5 C7 107.2(4) . 7_565 ?
N1 C5 C6 114.0(4) . . ?
C7 C5 C6 109.6(3) . . ?
C7 C5 C6 109.6(3) 7_565 . ?
C5 C6 H6A 109.5 . . ?
C5 C6 H6B 109.5 . . ?
H6A C6 H6B 109.5 . . ?
C5 C6 H6C 109.5 . . ?
H6A C6 H6C 109.5 . . ?
H6B C6 H6C 109.5 . . ?
C5 C7 H7A 109.5 . . ?
C5 C7 H7B 109.5 . . ?
H7A C7 H7B 109.5 . . ?
C5 C7 H7C 109.5 . . ?
H7A C7 H7C 109.5 . . ?
H7B C7 H7C 109.5 . . ?
C13 C8 C9 120.4(3) . . ?
C13 C8 S1 119.6(2) . . ?
C9 C8 S1 120.0(2) . . ?
C10 C9 C8 119.9(3) . . ?
C10 C9 H9A 120.1 . . ?
C8 C9 H9A 120.1 . . ?
C9 C10 C11 119.4(3) . . ?
C9 C10 H10A 120.3 . . ?
C11 C10 H10A 120.3 . . ?
C12 C11 C10 121.0(3) . . ?
C12 C11 I1 119.9(2) . . ?
C10 C11 I1 119.1(2) . . ?
C11 C12 C13 119.1(3) . . ?
C11 C12 H12A 120.4 . . ?
C13 C12 H12A 120.4 . . ?
C8 C13 C12 120.2(3) . . ?
C8 C13 H13A 119.9 . . ?
C12 C13 H13A 119.9 . . ?

loop_
_geom_bond_atom_site_label_1
_geom_bond_atom_site_label_2
_geom_bond_distance
_geom_bond_site_symmetry_2
_geom_bond_publ_flag
I1 C11 2.093(3) . ?
S1 O1 1.430(3) . ?
S1 O2 1.430(3) . ?
S1 N3 1.614(3) . ?
S1 C8 1.769(3) . ?
N1 C2 1.437(4) . ?
N1 C2 1.437(4) 7_565 ?
N1 C5 1.494(6) . ?
N3 C4 1.457(4) . ?
N3 C2 1.493(5) . ?
C2 H2A 0.9700 . ?
C2 H2B 0.9700 . ?
C4 H4A 0.9700 . ?
C4 H4B 0.9700 . ?
C5 C7 1.524(4) . ?
C5 C7 1.524(4) 7_565 ?
C5 C6 1.528(6) . ?
C6 H6A 0.9600 . ?
C6 H6B 0.9600 . ?
C6 H6C 0.9600 . ?
C7 H7A 0.9600 . ?
C7 H7B 0.9600 . ?
C7 H7C 0.9600 . ?
C8 C13 1.373(4) . ?
C8 C9 1.380(4) . ?
C9 C10 1.377(4) . ?
C9 H9A 0.9300 . ?
C10 C11 1.382(4) . ?
C10 H10A 0.9300 . ?
C11 C12 1.377(4) . ?
C12 C13 1.383(4) . ?
C12 H12A 0.9300 . ?
C13 H13A 0.9300 . ?

loop_
_geom_hbond_atom_site_label_D
_geom_hbond_atom_site_label_H
_geom_hbond_atom_site_label_A
_geom_hbond_distance_DH
_geom_hbond_distance_HA
_geom_hbond_distance_DA
_geom_hbond_angle_DHA
_geom_hbond_site_symmetry_A
_geom_hbond_publ_flag
C2 H2A O2 0.97 2.37 3.246(4) 149.9 1_556 yes
C12 H12A O1 0.93 2.51 3.394(4) 159.2 6_656 yes

loop_
_geom_torsion_atom_site_label_1
_geom_torsion_atom_site_label_2
_geom_torsion_atom_site_label_3
_geom_torsion_atom_site_label_4
_geom_torsion
_geom_torsion_site_symmetry_1
_geom_torsion_site_symmetry_2
_geom_torsion_site_symmetry_3
_geom_torsion_site_symmetry_4
_geom_torsion_publ_flag
O1 S1 N3 C4 165.0(3) . . . . ?
O2 S1 N3 C4 34.6(3) . . . . ?
C8 S1 N3 C4 -80.2(3) . . . . ?
O1 S1 N3 C2 -43.8(3) . . . . ?
O2 S1 N3 C2 -174.2(3) . . . . ?
C8 S1 N3 C2 71.0(3) . . . . ?
C2 N1 C2 N3 55.3(5) 7_565 . . . ?
C5 N1 C2 N3 -85.0(4) . . . . ?
C4 N3 C2 N1 -59.3(4) . . . . ?
S1 N3 C2 N1 147.3(3) . . . . ?
C2 N3 C4 N3 58.2(5) . . . 7_565 ?
S1 N3 C4 N3 -148.3(2) . . . 7_565 ?
C2 N1 C5 C7 -53.7(5) . . . . ?
C2 N1 C5 C7 169.5(3) 7_565 . . . ?
C2 N1 C5 C7 -169.5(3) . . . 7_565 ?
C2 N1 C5 C7 53.7(5) 7_565 . . 7_565 ?
C2 N1 C5 C6 68.4(3) . . . . ?
C2 N1 C5 C6 -68.4(3) 7_565 . . . ?
O1 S1 C8 C13 -141.0(3) . . . . ?
O2 S1 C8 C13 -9.5(3) . . . . ?
N3 S1 C8 C13 105.0(3) . . . . ?
O1 S1 C8 C9 39.9(3) . . . . ?
O2 S1 C8 C9 171.4(3) . . . . ?
N3 S1 C8 C9 -74.1(3) . . . . ?
C13 C8 C9 C10 -0.5(5) . . . . ?
S1 C8 C9 C10 178.7(3) . . . . ?
C8 C9 C10 C11 -0.4(5) . . . . ?
C9 C10 C11 C12 1.6(5) . . . . ?
C9 C10 C11 I1 -177.8(3) . . . . ?
C10 C11 C12 C13 -1.8(5) . . . . ?
I1 C11 C12 C13 177.5(3) . . . . ?
C9 C8 C13 C12 0.2(5) . . . . ?
S1 C8 C13 C12 -178.9(3) . . . . ?
C11 C12 C13 C8 0.9(5) . . . . ?
